data_4313774
loop_
_publ_author_name
'M. Ar\'anzazu Alonso'
'Juan A. Casares'
'Pablo Espinet'
'Katerina Soulantica'
'A. Guy Orpen'
'Hirihattaya Phetmung'

_publ_section_title
;
 Conformational Preferences Driven by the C-Methyl Substituent in Chelated
 o-Diphenylphosphino-\a-methyl-N,N-dimethylbenzylamine Rhodium Complexes
;
_journal_name_full 'Inorganic Chemistry'
_journal_page_first 3856
_journal_page_last 3864
_journal_paper_doi 10.1021/ic034117a
_journal_volume 42
_journal_year 2003
_chemical_formula_sum 'C45 H57 B2 F12 N3 O2 P Rh'
_chemical_formula_weight 1055.44
_chemical_name_systematic
; 
 ? 
;
_space_group_IT_number 4
_symmetry_cell_setting monoclinic
_symmetry_space_group_name_Hall 'P 2yb'
_symmetry_space_group_name_H-M 'P 1 21 1'
_atom_sites_solution_hydrogens geom
_atom_sites_solution_primary direct
_atom_sites_solution_secondary difmap
_audit_creation_method SHELXL
_cell_angle_alpha 90.00
_cell_angle_beta 100.742(9)
_cell_angle_gamma 90.00
_cell_formula_units_Z 2
_cell_length_a 12.0548(11)
_cell_length_b 16.139(2)
_cell_length_c 12.1804(10)
_cell_measurement_reflns_used 10196
_cell_measurement_temperature 173(2)
_cell_measurement_theta_max 50
_cell_measurement_theta_min 5
_cell_volume 2328.2(4)
_computing_cell_refinement 'SAINT (Siemens, 1995b)'
_computing_data_collection 'SMART (Siemens, 1995b)'
_computing_data_reduction 'SAINT (Siemens, 1995b)'
_computing_molecular_graphics 'SHELXTL (Siemens, 1995a)'
_computing_publication_material 'SHELXTL (Siemens, 1995a)'
_computing_structure_refinement 'SHELXL-93 (Sheldrick, 1993)'
_computing_structure_solution 'SHELXS-86 (Sheldrick, 1990)'
_diffrn_ambient_temperature 173(2)
_diffrn_measurement_device 'Siemens SMART area detector'
_diffrn_measurement_method 'narrow frame \w scans'
_diffrn_radiation_monochromator graphite
_diffrn_radiation_source 'fine-focus sealed tube'
_diffrn_radiation_type MoK\a
_diffrn_radiation_wavelength 0.71073
_diffrn_reflns_av_R_equivalents 0.0202
_diffrn_reflns_av_sigmaI/netI 0.0525
_diffrn_reflns_limit_h_max 11
_diffrn_reflns_limit_h_min -15
_diffrn_reflns_limit_k_max 20
_diffrn_reflns_limit_k_min -20
_diffrn_reflns_limit_l_max 15
_diffrn_reflns_limit_l_min -15
_diffrn_reflns_number 14885
_diffrn_reflns_theta_max 27.49
_diffrn_reflns_theta_min 1.72
_diffrn_standards_decay_% none
_exptl_absorpt_coefficient_mu 0.490
_exptl_absorpt_correction_T_max 0.97864
_exptl_absorpt_correction_T_min 0.912884
_exptl_absorpt_correction_type multi-scan
_exptl_crystal_colour yellow
_exptl_crystal_density_diffrn 1.506
_exptl_crystal_description block
_exptl_crystal_F_000 1084
_exptl_crystal_size_max 0.42
_exptl_crystal_size_mid 0.40
_exptl_crystal_size_min 0.30
_refine_diff_density_max 0.976
_refine_diff_density_min -0.550
_refine_diff_density_rms 0.060
_refine_ls_abs_structure_details 'Flack H D (1983), Acta Cryst. A39, 876-881'
_refine_ls_abs_structure_Flack 0.00(2)
_refine_ls_extinction_method none
_refine_ls_goodness_of_fit_all 1.001
_refine_ls_goodness_of_fit_obs 1.033
_refine_ls_hydrogen_treatment mixed
_refine_ls_matrix_type full
_refine_ls_number_parameters 619
_refine_ls_number_reflns 10196
_refine_ls_number_restraints 1
_refine_ls_restrained_S_all 1.001
_refine_ls_restrained_S_obs 1.033
_refine_ls_R_factor_all 0.0373
_refine_ls_R_factor_obs 0.0310
_refine_ls_shift/esd_max -0.129
_refine_ls_shift/esd_mean 0.000
_refine_ls_structure_factor_coef Fsqd
_refine_ls_weighting_details 'w=1/[\s^2^(Fo^2^)+(0.0302P)^2^+0.0000P] where P=(Fo^2^+2Fc^2^)/3'
_refine_ls_weighting_scheme calc
_refine_ls_wR_factor_all 0.0688
_refine_ls_wR_factor_obs 0.0668
_reflns_number_observed 9090
_reflns_number_total 10196
_reflns_observed_criterion >2sigma(I)
_cod_data_source_file ic034117asi20030409_082812.cif
_cod_data_source_block 8
_cod_depositor_comments
;
The following automatic conversions were performed:

'_symmetry_cell_setting' value 'Monoclinic' changed to 'monoclinic'
according to the built-in table from CIF Core dictionary named
'cif_core.dic' version 2.4.1 from
2010-06-29.

'_exptl_absorpt_correction_type' value 'Multi-scan'
changed to 'multi-scan' according to the built-in table from CIF Core
dictionary named 'cif_core.dic' version 2.4.1 from 2010-06-29.

Automatic conversion script
Id: cif_fix_values 1646 2011-03-28 12:23:43Z adriana 

The following automatic conversions were performed:

'_refine_ls_weighting_scheme' value 'calc
w=1/[\s^2^(Fo^2^)+(0.0302P)^2^+0.0000P] where P=(Fo^2^+2Fc^2^)/3' was
changed to 'calc'. New tag '_refine_ls_weighting_details' was
created. The value of the new tag was set to
'w=1/[\s^2^(Fo^2^)+(0.0302P)^2^+0.0000P] where P=(Fo^2^+2Fc^2^)/3'.

Automatic conversion script
Id: cif_fix_values 3143 2015-03-26 13:38:13Z robertas 
;
_cod_database_code 4313774

loop_
_symmetry_equiv_pos_as_xyz
'x, y, z'
'-x, y+1/2, -z'

loop_
_atom_site_aniso_label
_atom_site_aniso_U_11
_atom_site_aniso_U_22
_atom_site_aniso_U_33
_atom_site_aniso_U_23
_atom_site_aniso_U_13
_atom_site_aniso_U_12
Rh1 0.02096(10) 0.01744(9) 0.01725(9) 0.00201(12) 0.00038(7) -0.00072(12)
P1 0.0177(4) 0.0160(3) 0.0164(4) 0.0005(3) 0.0033(3) 0.0006(3)
F1 0.0432(12) 0.0444(12) 0.0340(11) -0.0147(9) 0.0160(9) -0.0083(10)
F2 0.0520(13) 0.0330(11) 0.0335(11) -0.0166(9) 0.0041(10) -0.0095(9)
F3 0.0305(11) 0.0443(12) 0.0501(13) -0.0180(10) 0.0021(10) -0.0148(9)
F4 0.0236(10) 0.0465(12) 0.0436(12) -0.0139(10) 0.0084(9) -0.0073(9)
F5 0.157(3) 0.042(2) 0.097(2) -0.0005(14) 0.005(2) -0.011(2)
F6 0.055(2) 0.089(2) 0.061(2) -0.0126(14) 0.0360(13) -0.0199(14)
F7 0.0436(14) 0.110(2) 0.0483(15) 0.0151(15) 0.0014(11) 0.0075(14)
F8 0.0417(13) 0.082(2) 0.0422(14) 0.0121(13) -0.0038(11) 0.0043(12)
F9 0.083(2) 0.071(2) 0.069(2) 0.0224(14) 0.0121(15) 0.046(2)
F10 0.053(2) 0.060(2) 0.073(2) -0.0326(14) -0.0018(14) -0.0152(13)
F11 0.0363(13) 0.071(2) 0.0494(15) 0.0064(12) 0.0097(11) -0.0082(12)
F12 0.0560(15) 0.0479(13) 0.0341(12) -0.0028(10) 0.0110(11) -0.0019(11)
O1 0.194(6) 0.143(4) 0.145(5) 0.039(4) -0.105(4) 0.030(4)
O2 0.0233(14) 0.037(2) 0.041(2) -0.0001(12) 0.0095(12) -0.0016(12)
N1 0.0270(14) 0.0175(12) 0.0231(14) 0.0032(10) 0.0010(11) 0.0006(10)
N2 0.0203(12) 0.029(2) 0.0174(11) -0.0014(10) 0.0052(9) 0.0028(10)
N3 0.0192(13) 0.0290(13) 0.0244(14) -0.0039(11) 0.0047(11) -0.0045(10)
B1 0.022(2) 0.061(3) 0.043(3) 0.008(2) -0.002(2) 0.000(2)
B2 0.039(2) 0.030(2) 0.032(2) -0.005(2) -0.001(2) 0.006(2)
C1 0.023(2) 0.0187(15) 0.025(2) -0.0023(12) 0.0008(13) -0.0021(12)
C2 0.022(2) 0.030(2) 0.021(2) -0.0031(13) 0.0056(12) -0.0029(13)
C3 0.027(2) 0.023(2) 0.0173(15) 0.0009(12) 0.0023(12) -0.0010(12)
C4 0.034(2) 0.025(2) 0.023(2) 0.0013(13) 0.0095(14) 0.0027(14)
C5 0.040(2) 0.023(2) 0.021(2) -0.0024(13) -0.0008(15) -0.0041(15)
C6 0.026(2) 0.026(2) 0.032(2) -0.0039(14) -0.0019(14) -0.0060(13)
C7 0.026(2) 0.027(2) 0.028(2) -0.0002(13) 0.0034(14) 0.0021(13)
C8 0.026(2) 0.0214(15) 0.022(2) -0.0036(12) 0.0003(13) 0.0009(13)
C9 0.023(2) 0.026(2) 0.0190(15) -0.0045(12) -0.0004(12) -0.0021(12)
C10 0.024(2) 0.0192(14) 0.0194(15) 0.0013(11) -0.0001(12) -0.0037(12)
C11 0.0276(14) 0.0236(13) 0.0202(13) -0.002(2) -0.0066(10) -0.002(2)
C12 0.035(2) 0.026(2) 0.0160(13) 0.0043(14) -0.0038(11) -0.0066(15)
C21 0.0139(14) 0.0179(13) 0.0189(15) -0.0040(11) 0.0006(11) -0.0016(11)
C22 0.017(2) 0.0236(15) 0.023(2) 0.0001(12) 0.0033(12) -0.0003(12)
C23 0.026(2) 0.031(2) 0.023(2) -0.0073(13) -0.0003(13) -0.0001(13)
C24 0.038(2) 0.028(2) 0.030(2) -0.0114(14) 0.000(2) -0.0021(15)
C25 0.031(2) 0.020(2) 0.038(2) -0.0014(14) 0.002(2) -0.0029(13)
C26 0.019(2) 0.022(2) 0.027(2) -0.0030(13) -0.0006(13) -0.0015(12)
C27 0.025(2) 0.0169(14) 0.026(2) 0.0014(12) 0.0031(13) -0.0044(12)
C28 0.033(2) 0.028(2) 0.037(2) 0.0081(15) 0.009(2) -0.0042(15)
C29 0.045(2) 0.023(2) 0.024(2) 0.0073(13) 0.0036(15) -0.0035(15)
C30 0.027(2) 0.023(2) 0.039(2) -0.0016(14) 0.0028(15) 0.0025(13)
C31 0.0197(15) 0.0175(14) 0.0156(14) 0.0048(11) -0.0010(11) 0.0025(11)
C32 0.0177(15) 0.0235(15) 0.0193(15) -0.0020(12) 0.0029(12) 0.0023(12)
C33 0.029(2) 0.0180(14) 0.022(2) 0.0027(12) 0.0007(13) 0.0025(12)
C34 0.034(2) 0.0213(15) 0.031(2) 0.0050(13) 0.0093(15) -0.0049(13)
C35 0.024(2) 0.027(2) 0.026(2) -0.0002(13) 0.0093(13) -0.0024(13)
C36 0.022(2) 0.0234(15) 0.0145(14) 0.0013(11) 0.0010(11) 0.0022(12)
C37 0.0216(14) 0.025(2) 0.0204(14) 0.0024(11) 0.0097(11) 0.0018(11)
C38 0.0297(15) 0.035(2) 0.0239(14) -0.003(2) 0.0051(11) 0.009(2)
C39 0.047(2) 0.033(2) 0.037(2) -0.004(2) 0.018(2) 0.007(2)
C40 0.031(2) 0.047(2) 0.020(2) -0.0003(14) 0.0047(14) -0.0074(15)
C41 0.0195(15) 0.0174(14) 0.022(2) -0.0001(11) 0.0080(12) -0.0039(11)
C42 0.021(2) 0.0192(15) 0.0200(15) -0.0002(11) 0.0037(12) -0.0016(12)
C43 0.032(2) 0.028(2) 0.0143(14) -0.0017(12) 0.0071(13) 0.0003(13)
C44 0.030(2) 0.034(2) 0.031(2) -0.0049(14) 0.0125(15) 0.0039(14)
C45 0.023(2) 0.036(2) 0.025(2) 0.0002(14) 0.0065(13) 0.0062(14)
C46 0.0182(15) 0.0200(14) 0.024(2) -0.0001(12) 0.0057(12) -0.0013(12)
C47 0.0156(15) 0.028(2) 0.0197(15) 0.0005(12) 0.0050(12) -0.0006(12)
C48 0.027(2) 0.033(2) 0.026(2) 0.0069(14) 0.0017(14) 0.0007(14)
C49 0.029(2) 0.030(2) 0.051(2) 0.001(2) 0.004(2) -0.0052(15)
C50 0.032(2) 0.056(3) 0.028(2) -0.017(2) 0.0054(13) -0.008(2)
C60 0.048(3) 0.065(3) 0.088(4) 0.007(3) -0.023(3) 0.004(2)
C61 0.063(3) 0.051(3) 0.076(3) -0.021(2) 0.013(3) 0.000(2)
C62 0.064(3) 0.044(3) 0.116(4) -0.023(3) 0.025(3) -0.011(2)

loop_
_atom_site_label
_atom_site_type_symbol
_atom_site_fract_x
_atom_site_fract_y
_atom_site_fract_z
_atom_site_U_iso_or_equiv
_atom_site_thermal_displace_type
_atom_site_occupancy
_atom_site_calc_flag
_atom_site_refinement_flags
_atom_site_disorder_group
Rh1 Rh 0.33289(2) -0.294320(13) 1.02624(2) 0.01896(5) Uani 1 d . .
P1 P 0.45320(6) -0.32122(4) 1.19270(6) 0.0167(2) Uani 1 d . .
F1 F 0.2299(2) -0.51317(12) 0.6405(2) 0.0394(5) Uani 1 d . .
F2 F 0.0240(2) -0.58037(11) 0.5793(2) 0.0400(5) Uani 1 d . .
F3 F -0.1402(2) -0.55290(12) 0.7002(2) 0.0423(5) Uani 1 d . .
F4 F -0.0988(2) -0.45425(12) 0.8829(2) 0.0376(5) Uani 1 d . .
F5 F 0.5900(3) -0.2689(2) 0.7108(3) 0.1011(12) Uani 1 d . .
F6 F 0.5167(2) -0.3813(2) 0.7822(2) 0.0654(7) Uani 1 d . .
F7 F 0.6880(2) -0.3869(2) 0.7430(2) 0.0682(7) Uani 1 d . .
F8 F 0.5389(2) -0.3772(2) 0.6019(2) 0.0569(6) Uani 1 d . .
F9 F 0.0133(2) -0.6803(2) 1.3246(2) 0.0744(8) Uani 1 d . .
F10 F -0.0069(2) -0.5420(2) 1.3310(2) 0.0639(8) Uani 1 d . .
F11 F -0.1601(2) -0.62404(15) 1.3050(2) 0.0519(6) Uani 1 d . .
F12 F -0.0605(2) -0.60881(13) 1.1678(2) 0.0457(5) Uani 1 d . .
O1 O -0.0678(5) -0.2328(4) 1.0644(5) 0.178(3) Uani 1 d . .
O2 O -0.0038(2) -0.4020(2) 1.4580(2) 0.0335(6) Uani 1 d . .
H1 H -0.0047(27) -0.4561(22) 1.4271(27) 0.025(9) Uiso 1 d . .
H2 H 0.0297(44) -0.3834(33) 1.4434(44) 0.070(22) Uiso 1 d . .
H3 H 0.8671(31) -0.3534(21) 1.4297(30) 0.045(10) Uiso 1 d . .
N1 N 0.3656(2) -0.16178(15) 1.0408(2) 0.0230(5) Uani 1 d . .
N2 N 0.1904(2) -0.31361(14) 1.4385(2) 0.0220(6) Uani 1 d . .
N3 N 0.7914(2) -0.3245(2) 1.4295(2) 0.0241(6) Uani 1 d . .
B1 B 0.5816(4) -0.3500(3) 0.7087(4) 0.0429(11) Uani 1 d . .
B2 B -0.0532(4) -0.6137(2) 1.2831(3) 0.0346(9) Uani 1 d . .
C1 C 0.3173(3) -0.4178(2) 0.9602(2) 0.0228(6) Uani 1 d . .
H1A H 0.3771(3) -0.4602(2) 0.9857(2) 0.027 Uiso 1 calc R .
C2 C 0.2818(3) -0.3970(2) 0.8367(2) 0.0243(6) Uani 1 d . .
H2A H 0.3425(3) -0.4075(2) 0.7925(2) 0.029 Uiso 1 calc R .
C3 C 0.1722(3) -0.4426(2) 0.7915(2) 0.0228(6) Uani 1 d . .
C4 C 0.1495(3) -0.4953(2) 0.7007(3) 0.0267(8) Uani 1 d . .
C5 C 0.0456(3) -0.5312(2) 0.6698(3) 0.0289(8) Uani 1 d . .
C6 C -0.0381(3) -0.5167(2) 0.7297(3) 0.0290(7) Uani 1 d . .
C7 C -0.0164(3) -0.4648(2) 0.8223(3) 0.0269(7) Uani 1 d . .
C8 C 0.0873(3) -0.4273(2) 0.8527(3) 0.0236(6) Uani 1 d . .
C9 C 0.1235(3) -0.3687(2) 0.9504(2) 0.0231(6) Uani 1 d . .
H9A H 0.0628(3) -0.3578(2) 0.9943(2) 0.028 Uiso 1 calc R .
C10 C 0.2319(2) -0.4033(2) 1.0209(2) 0.0213(6) Uani 1 d . .
H10A H 0.2294(2) -0.4353(2) 1.0907(2) 0.026 Uiso 1 calc R .
C11 C 0.1685(2) -0.2903(3) 0.9040(2) 0.0252(6) Uani 1 d . .
H11A H 0.1223(2) -0.2385(3) 0.8924(2) 0.030 Uiso 1 calc R .
C12 C 0.2531(2) -0.3050(2) 0.8445(2) 0.0266(7) Uani 1 d . .
H12A H 0.2705(2) -0.2642(2) 0.7883(2) 0.032 Uiso 1 calc R .
C21 C 0.4816(2) -0.2296(2) 1.2820(2) 0.0172(6) Uani 1 d . .
C22 C 0.4927(2) -0.2373(2) 1.3985(2) 0.0214(6) Uani 1 d . .
H22A H 0.4885(2) -0.2907(2) 1.4302(2) 0.026 Uiso 1 calc R .
C23 C 0.5098(3) -0.1688(2) 1.4680(3) 0.0276(7) Uani 1 d . .
H23A H 0.5176(3) -0.1753(2) 1.5465(3) 0.033 Uiso 1 calc R .
C24 C 0.5154(3) -0.0909(2) 1.4222(3) 0.0330(8) Uani 1 d . .
H24A H 0.5283(3) -0.0437(2) 1.4694(3) 0.040 Uiso 1 calc R .
C25 C 0.5022(3) -0.0819(2) 1.3072(3) 0.0299(7) Uani 1 d . .
H25A H 0.5051(3) -0.0281(2) 1.2763(3) 0.036 Uiso 1 calc R .
C26 C 0.4847(2) -0.1507(2) 1.2358(3) 0.0231(6) Uani 1 d . .
C27 C 0.4739(2) -0.1307(2) 1.1117(2) 0.0231(6) Uani 1 d . .
H27A H 0.4701(2) -0.0689(2) 1.1063(2) 0.028 Uiso 1 calc R .
C28 C 0.5778(3) -0.1554(2) 1.0656(3) 0.0325(8) Uani 1 d . .
H28A H 0.5744(9) -0.1301(11) 0.9919(8) 0.049 Uiso 1 calc R .
H28B H 0.5802(10) -0.2158(2) 1.0587(18) 0.049 Uiso 1 calc R .
H28C H 0.6457(3) -0.1362(12) 1.1164(10) 0.049 Uiso 1 calc R .
C29 C 0.3581(3) -0.1265(2) 0.9259(3) 0.0307(7) Uani 1 d . .
H29A H 0.3781(17) -0.0676(4) 0.9315(3) 0.046 Uiso 1 calc R .
H29B H 0.2809(5) -0.1328(12) 0.8840(6) 0.046 Uiso 1 calc R .
H29C H 0.4105(13) -0.1561(9) 0.8871(7) 0.046 Uiso 1 calc R .
C30 C 0.2699(3) -0.1254(2) 1.0876(3) 0.0297(7) Uani 1 d . .
H30A H 0.2780(10) -0.0650(2) 1.0919(16) 0.045 Uiso 1 calc R .
H30B H 0.2709(11) -0.1479(10) 1.1626(7) 0.045 Uiso 1 calc R .
H30C H 0.1982(3) -0.1397(11) 1.0390(9) 0.045 Uiso 1 calc R .
C31 C 0.3921(2) -0.4042(2) 1.2669(2) 0.0181(6) Uani 1 d . .
C32 C 0.4323(2) -0.4842(2) 1.2480(2) 0.0202(6) Uani 1 d . .
H32A H 0.4972(2) -0.4893(2) 1.2146(2) 0.024 Uiso 1 calc R .
C33 C 0.3801(3) -0.5554(2) 1.2764(2) 0.0236(6) Uani 1 d . .
H33A H 0.4085(3) -0.6086(2) 1.2627(2) 0.028 Uiso 1 calc R .
C34 C 0.2853(3) -0.5476(2) 1.3257(3) 0.0282(7) Uani 1 d . .
H34A H 0.2478(3) -0.5956(2) 1.3453(3) 0.034 Uiso 1 calc R .
C35 C 0.2459(3) -0.4700(2) 1.3457(2) 0.0252(7) Uani 1 d . .
H35A H 0.1817(3) -0.4660(2) 1.3803(2) 0.030 Uiso 1 calc R .
C36 C 0.2962(2) -0.3966(2) 1.3175(2) 0.0204(6) Uani 1 d . .
C37 C 0.2352(2) -0.3151(2) 1.3320(2) 0.0216(7) Uani 1 d . .
H37A H 0.2899(2) -0.2684(2) 1.3333(2) 0.026 Uiso 1 calc R .
C38 C 0.1387(2) -0.3029(2) 1.2329(2) 0.0296(7) Uani 1 d . .
H38A H 0.1008(14) -0.2501(8) 1.2410(11) 0.044 Uiso 1 calc R .
H38B H 0.0844(11) -0.3484(9) 1.2305(12) 0.044 Uiso 1 calc R .
H38C H 0.1688(4) -0.3024(16) 1.1635(3) 0.044 Uiso 1 calc R .
C39 C 0.1375(3) -0.2327(2) 1.4526(3) 0.0377(9) Uani 1 d . .
H39A H 0.1185(18) -0.2297(6) 1.5273(8) 0.057 Uiso 1 calc R .
H39B H 0.0686(11) -0.2267(6) 1.3961(12) 0.057 Uiso 1 calc R .
H39C H 0.1903(8) -0.1881(2) 1.4438(19) 0.057 Uiso 1 calc R .
C40 C 0.2794(3) -0.3273(2) 1.5378(2) 0.0327(8) Uani 1 d . .
H40A H 0.2447(3) -0.3341(13) 1.6039(4) 0.049 Uiso 1 calc R .
H40B H 0.3305(11) -0.2795(6) 1.5484(10) 0.049 Uiso 1 calc R .
H40C H 0.3222(11) -0.3773(7) 1.5270(8) 0.049 Uiso 1 calc R .
C41 C 0.5918(2) -0.3621(2) 1.1700(2) 0.0190(6) Uani 1 d . .
C42 C 0.5990(2) -0.3711(2) 1.0571(2) 0.0202(6) Uani 1 d . .
H42A H 0.5349(2) -0.3578(2) 1.0018(2) 0.024 Uiso 1 calc R .
C43 C 0.6954(3) -0.3985(2) 1.0234(2) 0.0246(7) Uani 1 d . .
H43A H 0.6984(3) -0.4017(2) 0.9461(2) 0.030 Uiso 1 calc R .
C44 C 0.7874(3) -0.4213(2) 1.1020(3) 0.0305(7) Uani 1 d . .
H44A H 0.8540(3) -0.4409(2) 1.0796(3) 0.037 Uiso 1 calc R .
C45 C 0.7819(3) -0.4154(2) 1.2144(3) 0.0281(7) Uani 1 d . .
H45A H 0.8451(3) -0.4324(2) 1.2685(3) 0.034 Uiso 1 calc R .
C46 C 0.6862(2) -0.3850(2) 1.2505(2) 0.0205(6) Uani 1 d . .
C47 C 0.6925(2) -0.3798(2) 1.3767(2) 0.0209(6) Uani 1 d . .
H47A H 0.6209(2) -0.3547(2) 1.3914(2) 0.025 Uiso 1 calc R .
C48 C 0.7057(3) -0.4661(2) 1.4301(3) 0.0291(7) Uani 1 d . .
H48A H 0.6441(10) -0.5019(4) 1.3935(12) 0.044 Uiso 1 calc R .
H48B H 0.7032(18) -0.4616(2) 1.5098(4) 0.044 Uiso 1 calc R .
H48C H 0.7782(8) -0.4900(6) 1.4210(16) 0.044 Uiso 1 calc R .
C49 C 0.7939(3) -0.2433(2) 1.3712(3) 0.0369(9) Uani 1 d . .
H49A H 0.8581(12) -0.2105(6) 1.4093(12) 0.055 Uiso 1 calc R .
H49B H 0.7236(9) -0.2132(7) 1.3726(18) 0.055 Uiso 1 calc R .
H49C H 0.8017(20) -0.2529(2) 1.2936(6) 0.055 Uiso 1 calc R .
C50 C 0.7911(3) -0.3090(3) 1.5513(2) 0.0385(10) Uani 1 d . .
H50A H 0.8559(11) -0.2744(11) 1.5829(5) 0.058 Uiso 1 calc R .
H50B H 0.7960(18) -0.3620(3) 1.5912(4) 0.058 Uiso 1 calc R .
H50C H 0.7211(9) -0.2807(12) 1.5591(3) 0.058 Uiso 1 calc R .
C60 C -0.1162(4) -0.1981(3) 0.9879(5) 0.0718(14) Uani 1 d . .
C61 C -0.1407(4) -0.1067(3) 0.9853(4) 0.0631(13) Uani 1 d . .
H61A H -0.1451(25) -0.0877(4) 1.0607(6) 0.095 Uiso 1 calc R .
H61B H -0.2127(13) -0.0961(3) 0.9350(20) 0.095 Uiso 1 calc R .
H61C H -0.0801(14) -0.0769(3) 0.9584(24) 0.095 Uiso 1 calc R .
C62 C -0.1527(4) -0.2426(3) 0.8816(5) 0.0737(15) Uani 1 d . .
H62A H -0.1336(25) -0.3015(4) 0.8921(8) 0.111 Uiso 1 calc R .
H62B H -0.1142(21) -0.2194(13) 0.8245(8) 0.111 Uiso 1 calc R .
H62C H -0.2345(6) -0.2366(17) 0.8576(15) 0.111 Uiso 1 calc R .

loop_
_atom_type_symbol
_atom_type_description
_atom_type_scat_dispersion_real
_atom_type_scat_dispersion_imag
_atom_type_scat_source
C C 0.0033 0.0016 'International Tables Vol C Tables 4.2.6.8 and 6.1.1.4'
H H 0.0000 0.0000 'International Tables Vol C Tables 4.2.6.8 and 6.1.1.4'
B B 0.0013 0.0007 'International Tables Vol C Tables 4.2.6.8 and 6.1.1.4'
N N 0.0061 0.0033 'International Tables Vol C Tables 4.2.6.8 and 6.1.1.4'
F F 0.0171 0.0103 'International Tables Vol C Tables 4.2.6.8 and 6.1.1.4'
P P 0.1023 0.0942 'International Tables Vol C Tables 4.2.6.8 and 6.1.1.4'
Rh Rh -1.1178 0.9187 'International Tables Vol C Tables 4.2.6.8 and 6.1.1.4'
O O 0.0106 0.0060 'International Tables Vol C Tables 4.2.6.8 and 6.1.1.4'

loop_
_geom_angle_atom_site_label_1
_geom_angle_atom_site_label_2
_geom_angle_atom_site_label_3
_geom_angle
_geom_angle_site_symmetry_1
_geom_angle_site_symmetry_3
_geom_angle_publ_flag
C10 Rh1 C1 38.03(11) . . ?
C10 Rh1 N1 155.06(10) . . ?
C1 Rh1 N1 161.08(10) . . ?
C10 Rh1 C11 64.91(12) . . ?
C1 Rh1 C11 76.90(13) . . ?
N1 Rh1 C11 98.60(12) . . ?
C10 Rh1 C12 76.68(12) . . ?
C1 Rh1 C12 64.41(12) . . ?
N1 Rh1 C12 101.14(11) . . ?
C11 Rh1 C12 35.66(10) . . ?
C10 Rh1 P1 97.67(8) . . ?
C1 Rh1 P1 98.73(8) . . ?
N1 Rh1 P1 92.23(7) . . ?
C11 Rh1 P1 157.16(8) . . ?
C12 Rh1 P1 159.25(9) . . ?
C21 P1 C31 110.04(13) . . ?
C21 P1 C41 107.52(13) . . ?
C31 P1 C41 105.44(12) . . ?
C21 P1 Rh1 112.85(9) . . ?
C31 P1 Rh1 108.97(9) . . ?
C41 P1 Rh1 111.76(10) . . ?
H1 O2 H2 108.9(59) . . ?
C29 N1 C30 106.9(2) . . ?
C29 N1 C27 107.7(2) . . ?
C30 N1 C27 107.3(2) . . ?
C29 N1 Rh1 108.6(2) . . ?
C30 N1 Rh1 105.9(2) . . ?
C27 N1 Rh1 119.8(2) . . ?
C40 N2 C39 107.5(2) . . ?
C40 N2 C37 112.5(2) . . ?
C39 N2 C37 110.4(2) . . ?
C49 N3 C50 109.1(3) . . ?
C49 N3 C47 113.3(2) . . ?
C50 N3 C47 111.4(2) . . ?
C49 N3 H3 107.7(19) . . ?
C50 N3 H3 103.8(20) . . ?
C47 N3 H3 111.0(20) . . ?
F5 B1 F8 110.5(4) . . ?
F5 B1 F6 113.6(4) . . ?
F8 B1 F6 109.6(3) . . ?
F5 B1 F7 110.8(4) . . ?
F8 B1 F7 107.7(4) . . ?
F6 B1 F7 104.3(3) . . ?
F10 B2 F11 110.1(3) . . ?
F10 B2 F9 109.9(3) . . ?
F11 B2 F9 109.7(3) . . ?
F10 B2 F12 109.0(3) . . ?
F11 B2 F12 108.5(3) . . ?
F9 B2 F12 109.7(3) . . ?
C10 C1 C2 112.8(3) . . ?
C10 C1 Rh1 70.5(2) . . ?
C2 C1 Rh1 98.9(2) . . ?
C10 C1 H1A 120.7(2) . . ?
C2 C1 H1A 120.7(2) . . ?
Rh1 C1 H1A 120.72(8) . . ?
C3 C2 C1 108.3(2) . . ?
C3 C2 C12 107.5(2) . . ?
C1 C2 C12 100.2(2) . . ?
C3 C2 H2A 113.3(2) . . ?
C1 C2 H2A 113.3(2) . . ?
C12 C2 H2A 113.3(2) . . ?
C4 C3 C8 118.8(3) . . ?
C4 C3 C2 128.0(3) . . ?
C8 C3 C2 113.2(3) . . ?
F1 C4 C5 118.2(3) . . ?
F1 C4 C3 120.7(3) . . ?
C5 C4 C3 121.1(3) . . ?
F2 C5 C4 120.3(3) . . ?
F2 C5 C6 119.2(3) . . ?
C4 C5 C6 120.5(3) . . ?
F3 C6 C5 120.6(3) . . ?
F3 C6 C7 120.1(3) . . ?
C5 C6 C7 119.2(3) . . ?
F4 C7 C8 121.3(3) . . ?
F4 C7 C6 118.2(3) . . ?
C8 C7 C6 120.5(3) . . ?
C7 C8 C3 119.8(3) . . ?
C7 C8 C9 126.8(3) . . ?
C3 C8 C9 113.4(3) . . ?
C8 C9 C11 107.2(2) . . ?
C8 C9 C10 107.7(2) . . ?
C11 C9 C10 100.6(2) . . ?
C8 C9 H9A 113.4(2) . . ?
C11 C9 H9A 113.4(2) . . ?
C10 C9 H9A 113.4(2) . . ?
C1 C10 C9 113.7(3) . . ?
C1 C10 Rh1 71.4(2) . . ?
C9 C10 Rh1 98.0(2) . . ?
C1 C10 H10A 120.5(2) . . ?
C9 C10 H10A 120.5(2) . . ?
Rh1 C10 H10A 120.47(8) . . ?
C12 C11 C9 113.6(3) . . ?
C12 C11 Rh1 72.3(2) . . ?
C9 C11 Rh1 93.5(2) . . ?
C12 C11 H11A 121.2(2) . . ?
C9 C11 H11A 121.2(2) . . ?
Rh1 C11 H11A 121.19(10) . . ?
C11 C12 C2 113.5(3) . . ?
C11 C12 Rh1 72.03(15) . . ?
C2 C12 Rh1 94.3(2) . . ?
C11 C12 H12A 121.1(2) . . ?
C2 C12 H12A 121.1(2) . . ?
Rh1 C12 H12A 121.13(8) . . ?
C26 C21 C22 118.9(3) . . ?
C26 C21 P1 120.9(2) . . ?
C22 C21 P1 120.1(2) . . ?
C23 C22 C21 121.5(3) . . ?
C23 C22 H22A 119.3(2) . . ?
C21 C22 H22A 119.3(2) . . ?
C24 C23 C22 119.5(3) . . ?
C24 C23 H23A 120.2(2) . . ?
C22 C23 H23A 120.2(2) . . ?
C23 C24 C25 119.8(3) . . ?
C23 C24 H24A 120.1(2) . . ?
C25 C24 H24A 120.1(2) . . ?
C24 C25 C26 121.3(3) . . ?
C24 C25 H25A 119.4(2) . . ?
C26 C25 H25A 119.4(2) . . ?
C21 C26 C25 119.0(3) . . ?
C21 C26 C27 126.0(3) . . ?
C25 C26 C27 115.0(3) . . ?
N1 C27 C28 112.7(2) . . ?
N1 C27 C26 113.6(2) . . ?
C28 C27 C26 112.8(3) . . ?
N1 C27 H27A 105.61(14) . . ?
C28 C27 H27A 105.6(2) . . ?
C26 C27 H27A 105.6(2) . . ?
C27 C28 H28A 109.5(2) . . ?
C27 C28 H28B 109.5(2) . . ?
H28A C28 H28B 109.5 . . ?
C27 C28 H28C 109.5(2) . . ?
H28A C28 H28C 109.5 . . ?
H28B C28 H28C 109.5 . . ?
N1 C29 H29A 109.5(2) . . ?
N1 C29 H29B 109.5(2) . . ?
H29A C29 H29B 109.5 . . ?
N1 C29 H29C 109.5(2) . . ?
H29A C29 H29C 109.5 . . ?
H29B C29 H29C 109.5 . . ?
N1 C30 H30A 109.47(15) . . ?
N1 C30 H30B 109.5(2) . . ?
H30A C30 H30B 109.5 . . ?
N1 C30 H30C 109.5(2) . . ?
H30A C30 H30C 109.5 . . ?
H30B C30 H30C 109.5 . . ?
C32 C31 C36 118.9(3) . . ?
C32 C31 P1 113.8(2) . . ?
C36 C31 P1 125.8(2) . . ?
C33 C32 C31 122.1(3) . . ?
C33 C32 H32A 118.9(2) . . ?
C31 C32 H32A 118.9(2) . . ?
C32 C33 C34 118.7(3) . . ?
C32 C33 H33A 120.7(2) . . ?
C34 C33 H33A 120.7(2) . . ?
C35 C34 C33 119.8(3) . . ?
C35 C34 H34A 120.1(2) . . ?
C33 C34 H34A 120.1(2) . . ?
C34 C35 C36 123.0(3) . . ?
C34 C35 H35A 118.5(2) . . ?
C36 C35 H35A 118.5(2) . . ?
C35 C36 C31 117.4(3) . . ?
C35 C36 C37 117.2(2) . . ?
C31 C36 C37 125.0(2) . . ?
N2 C37 C38 109.8(2) . . ?
N2 C37 C36 111.9(2) . . ?
C38 C37 C36 109.3(2) . . ?
N2 C37 H37A 108.59(14) . . ?
C38 C37 H37A 108.6(2) . . ?
C36 C37 H37A 108.59(15) . . ?
C37 C38 H38A 109.5(2) . . ?
C37 C38 H38B 109.5(2) . . ?
H38A C38 H38B 109.5 . . ?
C37 C38 H38C 109.47(14) . . ?
H38A C38 H38C 109.5 . . ?
H38B C38 H38C 109.5 . . ?
N2 C39 H39A 109.5(2) . . ?
N2 C39 H39B 109.5(2) . . ?
H39A C39 H39B 109.5 . . ?
N2 C39 H39C 109.5(2) . . ?
H39A C39 H39C 109.5 . . ?
H39B C39 H39C 109.5 . . ?
N2 C40 H40A 109.47(15) . . ?
N2 C40 H40B 109.5(2) . . ?
H40A C40 H40B 109.5 . . ?
N2 C40 H40C 109.5(2) . . ?
H40A C40 H40C 109.5 . . ?
H40B C40 H40C 109.5 . . ?
C42 C41 C46 117.9(3) . . ?
C42 C41 P1 113.8(2) . . ?
C46 C41 P1 128.4(2) . . ?
C43 C42 C41 122.4(3) . . ?
C43 C42 H42A 118.8(2) . . ?
C41 C42 H42A 118.8(2) . . ?
C44 C43 C42 119.7(3) . . ?
C44 C43 H43A 120.2(2) . . ?
C42 C43 H43A 120.2(2) . . ?
C43 C44 C45 119.3(3) . . ?
C43 C44 H44A 120.3(2) . . ?
C45 C44 H44A 120.3(2) . . ?
C44 C45 C46 121.9(3) . . ?
C44 C45 H45A 119.0(2) . . ?
C46 C45 H45A 119.0(2) . . ?
C45 C46 C41 118.8(3) . . ?
C45 C46 C47 116.5(3) . . ?
C41 C46 C47 124.7(2) . . ?
C46 C47 N3 110.1(2) . . ?
C46 C47 C48 111.0(2) . . ?
N3 C47 C48 110.0(2) . . ?
C46 C47 H47A 108.6(2) . . ?
N3 C47 H47A 108.57(14) . . ?
C48 C47 H47A 108.6(2) . . ?
C47 C48 H48A 109.5(2) . . ?
C47 C48 H48B 109.5(2) . . ?
H48A C48 H48B 109.5 . . ?
C47 C48 H48C 109.5(2) . . ?
H48A C48 H48C 109.5 . . ?
H48B C48 H48C 109.5 . . ?
N3 C49 H49A 109.5(2) . . ?
N3 C49 H49B 109.5(2) . . ?
H49A C49 H49B 109.5 . . ?
N3 C49 H49C 109.5(2) . . ?
H49A C49 H49C 109.5 . . ?
H49B C49 H49C 109.5 . . ?
N3 C50 H50A 109.5(2) . . ?
N3 C50 H50B 109.5(2) . . ?
H50A C50 H50B 109.5 . . ?
N3 C50 H50C 109.5(2) . . ?
H50A C50 H50C 109.5 . . ?
H50B C50 H50C 109.5 . . ?
O1 C60 C62 119.9(6) . . ?
O1 C60 C61 124.3(6) . . ?
C62 C60 C61 115.7(4) . . ?
C60 C61 H61A 109.5(3) . . ?
C60 C61 H61B 109.5(3) . . ?
H61A C61 H61B 109.5 . . ?
C60 C61 H61C 109.5(3) . . ?
H61A C61 H61C 109.5 . . ?
H61B C61 H61C 109.5 . . ?
C60 C62 H62A 109.5(3) . . ?
C60 C62 H62B 109.5(3) . . ?
H62A C62 H62B 109.5 . . ?
C60 C62 H62C 109.5(3) . . ?
H62A C62 H62C 109.5 . . ?
H62B C62 H62C 109.5 . . ?

loop_
_geom_bond_atom_site_label_1
_geom_bond_atom_site_label_2
_geom_bond_distance
_geom_bond_site_symmetry_2
_geom_bond_publ_flag
Rh1 C10 2.133(3) . ?
Rh1 C1 2.144(3) . ?
Rh1 N1 2.176(2) . ?
Rh1 C11 2.246(3) . ?
Rh1 C12 2.250(3) . ?
Rh1 P1 2.3035(8) . ?
P1 C21 1.830(3) . ?
P1 C31 1.844(3) . ?
P1 C41 1.864(3) . ?
F1 C4 1.351(4) . ?
F2 C5 1.344(4) . ?
F3 C6 1.349(3) . ?
F4 C7 1.355(4) . ?
F5 B1 1.312(6) . ?
F6 B1 1.389(5) . ?
F7 B1 1.404(5) . ?
F8 B1 1.379(5) . ?
F9 B2 1.380(4) . ?
F10 B2 1.367(4) . ?
F11 B2 1.373(5) . ?
F12 B2 1.393(4) . ?
O1 C60 1.149(6) . ?
O2 H1 0.95(4) . ?
O2 H2 0.56(5) . ?
N1 C29 1.497(4) . ?
N1 C30 1.499(4) . ?
N1 C27 1.511(4) . ?
N2 C40 1.477(4) . ?
N2 C39 1.477(4) . ?
N2 C37 1.495(3) . ?
N3 C49 1.493(4) . ?
N3 C50 1.505(4) . ?
N3 C47 1.532(4) . ?
C1 C10 1.393(4) . ?
C1 C2 1.524(4) . ?
C1 H1A 1.00 . ?
C2 C3 1.523(4) . ?
C2 C12 1.531(5) . ?
C2 H2A 1.00 . ?
C3 C4 1.381(4) . ?
C3 C8 1.396(4) . ?
C4 C5 1.367(5) . ?
C5 C6 1.372(5) . ?
C6 C7 1.389(4) . ?
C7 C8 1.376(4) . ?
C8 C9 1.518(4) . ?
C9 C11 1.527(5) . ?
C9 C10 1.530(4) . ?
C9 H9A 1.00 . ?
C10 H10A 1.00 . ?
C11 C12 1.377(4) . ?
C11 H11A 1.00 . ?
C12 H12A 1.00 . ?
C21 C26 1.396(4) . ?
C21 C22 1.405(4) . ?
C22 C23 1.384(4) . ?
C22 H22A 0.95 . ?
C23 C24 1.381(5) . ?
C23 H23A 0.95 . ?
C24 C25 1.387(5) . ?
C24 H24A 0.95 . ?
C25 C26 1.402(4) . ?
C25 H25A 0.95 . ?
C26 C27 1.527(4) . ?
C27 C28 1.517(4) . ?
C27 H27A 1.00 . ?
C28 H28A 0.98 . ?
C28 H28B 0.98 . ?
C28 H28C 0.98 . ?
C29 H29A 0.98 . ?
C29 H29B 0.98 . ?
C29 H29C 0.98 . ?
C30 H30A 0.98 . ?
C30 H30B 0.98 . ?
C30 H30C 0.98 . ?
C31 C32 1.412(4) . ?
C31 C36 1.413(4) . ?
C32 C33 1.386(4) . ?
C32 H32A 0.95 . ?
C33 C34 1.392(4) . ?
C33 H33A 0.95 . ?
C34 C35 1.377(4) . ?
C34 H34A 0.95 . ?
C35 C36 1.403(4) . ?
C35 H35A 0.95 . ?
C36 C37 1.534(4) . ?
C37 C38 1.525(4) . ?
C37 H37A 1.00 . ?
C38 H38A 0.98 . ?
C38 H38B 0.98 . ?
C38 H38C 0.98 . ?
C39 H39A 0.98 . ?
C39 H39B 0.98 . ?
C39 H39C 0.98 . ?
C40 H40A 0.98 . ?
C40 H40B 0.98 . ?
C40 H40C 0.98 . ?
C41 C42 1.401(4) . ?
C41 C46 1.406(4) . ?
C42 C43 1.376(4) . ?
C42 H42A 0.95 . ?
C43 C44 1.372(4) . ?
C43 H43A 0.95 . ?
C44 C45 1.386(4) . ?
C44 H44A 0.95 . ?
C45 C46 1.398(4) . ?
C45 H45A 0.95 . ?
C46 C47 1.528(4) . ?
C47 C48 1.532(4) . ?
C47 H47A 1.00 . ?
C48 H48A 0.98 . ?
C48 H48B 0.98 . ?
C48 H48C 0.98 . ?
C49 H49A 0.98 . ?
C49 H49B 0.98 . ?
C49 H49C 0.98 . ?
C50 H50A 0.98 . ?
C50 H50B 0.98 . ?
C50 H50C 0.98 . ?
C60 C62 1.474(7) . ?
C60 C61 1.503(6) . ?
C61 H61A 0.98 . ?
C61 H61B 0.98 . ?
C61 H61C 0.98 . ?
C62 H62A 0.98 . ?
C62 H62B 0.98 . ?
C62 H62C 0.98 . ?

loop_
_geom_torsion_atom_site_label_1
_geom_torsion_atom_site_label_2
_geom_torsion_atom_site_label_3
_geom_torsion_atom_site_label_4
_geom_torsion
_geom_torsion_site_symmetry_1
_geom_torsion_site_symmetry_2
_geom_torsion_site_symmetry_3
_geom_torsion_site_symmetry_4
_geom_torsion_publ_flag
N1 Rh1 P1 C21 19.40(11) . . . . ?
Rh1 P1 C21 C26 -32.6(3) . . . . ?
P1 C21 C26 C27 -4.3(4) . . . . ?
C21 C26 C27 N1 57.9(4) . . . . ?
C26 C27 N1 Rh1 -64.2(3) . . . . ?
C27 N1 Rh1 P1 23.5(2) . . . . ?
C31 C11 C21 Rh1 71.3(2) . . . . ?
